data_7050188
loop_
_publ_author_name
'Acharyya, Rama'
'Basuli, Falguni'
'Rosair, Georgina'
'Bhattacharya, Samaresh'

_publ_section_title
;
 Synthesis, structure and electrochemical properties of some oxime
 complexes of rhodium
;
_journal_issue 1
_journal_name_full 'New Journal of Chemistry'
_journal_page_first 115
_journal_paper_doi 10.1039/b309412j
_journal_volume 28
_journal_year 2004
_chemical_formula_sum 'C52 H46 Cl0 N2 O4 P2 Rh'
_chemical_formula_weight 927.76
_chemical_name_systematic
;
?
;
_space_group_IT_number 14
_symmetry_cell_setting monoclinic
_symmetry_space_group_name_Hall '-P 2yn'
_symmetry_space_group_name_H-M 'P 1 21/n 1'
_atom_sites_solution_hydrogens geom
_atom_sites_solution_primary direct
_atom_sites_solution_secondary difmap
_audit_creation_method SHELXL-97
_cell_angle_alpha 90.00
_cell_angle_beta 96.68(2)
_cell_angle_gamma 90.00
_cell_formula_units_Z 4
_cell_length_a 11.168(3)
_cell_length_b 17.158(2)
_cell_length_c 23.129(6)
_cell_measurement_reflns_used 33
_cell_measurement_temperature 100(2)
_cell_measurement_theta_max 16.91
_cell_measurement_theta_min 2.39
_cell_volume 4401.9(17)
_computing_cell_refinement 'Bruker XSCANS'
_computing_data_collection 'Bruker XSCANS'
_computing_data_reduction 'Bruker SHELXTL'
_computing_molecular_graphics 'Bruker SHELXTL'
_computing_publication_material 'Bruker SHELXTL'
_computing_structure_refinement 'SHELXL-97 (Sheldrick, 1997)'
_computing_structure_solution 'SHELXS-97 (Sheldrick, 1990)'
_diffrn_ambient_temperature 100(2)
_diffrn_measured_fraction_theta_full 0.993
_diffrn_measured_fraction_theta_max 0.993
_diffrn_measurement_device_type 'Bruker P4'
_diffrn_measurement_method '\w scans'
_diffrn_radiation_monochromator graphite
_diffrn_radiation_source 'fine-focus sealed tube'
_diffrn_radiation_type MoK\a
_diffrn_radiation_wavelength 0.71073
_diffrn_reflns_av_R_equivalents 0.0908
_diffrn_reflns_av_sigmaI/netI 0.1252
_diffrn_reflns_limit_h_max 13
_diffrn_reflns_limit_h_min -1
_diffrn_reflns_limit_k_max 1
_diffrn_reflns_limit_k_min -20
_diffrn_reflns_limit_l_max 27
_diffrn_reflns_limit_l_min -27
_diffrn_reflns_number 9565
_diffrn_reflns_theta_full 24.95
_diffrn_reflns_theta_max 24.95
_diffrn_reflns_theta_min 2.13
_diffrn_standards_decay_% 0
_diffrn_standards_interval_count 97
_diffrn_standards_number 3
_exptl_absorpt_coefficient_mu 0.509
_exptl_absorpt_correction_T_max 0.8178
_exptl_absorpt_correction_T_min 0.7494
_exptl_absorpt_correction_type psi-scan
_exptl_crystal_colour orange
_exptl_crystal_density_diffrn 1.400
_exptl_crystal_density_method 'not measured'
_exptl_crystal_description rectangular_block
_exptl_crystal_F_000 1916
_exptl_crystal_size_max 0.38
_exptl_crystal_size_mid 0.24
_exptl_crystal_size_min 0.16
_refine_diff_density_max 0.528
_refine_diff_density_min -0.608
_refine_diff_density_rms 0.130
_refine_ls_extinction_method none
_refine_ls_goodness_of_fit_ref 1.014
_refine_ls_hydrogen_treatment mixed
_refine_ls_matrix_type full
_refine_ls_number_parameters 553
_refine_ls_number_reflns 7654
_refine_ls_number_restraints 6
_refine_ls_restrained_S_all 1.014
_refine_ls_R_factor_all 0.1200
_refine_ls_R_factor_gt 0.0578
_refine_ls_shift/su_max 0.001
_refine_ls_shift/su_mean 0.000
_refine_ls_structure_factor_coef Fsqd
_refine_ls_weighting_details 'calc w=1/[\s^2^(Fo^2^)+(0.0419P)^2^+5.8644P] where P=(Fo^2^+2Fc^2^)/3'
_refine_ls_weighting_scheme calc
_refine_ls_wR_factor_gt 0.1113
_refine_ls_wR_factor_ref 0.1347
_reflns_number_gt 4702
_reflns_number_total 7654
_reflns_threshold_expression >2sigma(I)
_cod_data_source_file b309412j.txt
_cod_data_source_block s3
_cod_depositor_comments
;
The following automatic conversions were performed:
'_symmetry_cell_setting' value 'Monoclinic' changed to 'monoclinic'
according to '/home/saulius/struct/CIF-dictionaries/cif_core.dic'
dictionary named 'cif_core.dic' version 2.4.1 from 2010-06-29.

Automatic conversion script
Id: cif_fix_enum 1527 2010-12-29 10:47:43Z saulius 
;
_cod_original_sg_symbol_H-M P2(1)/n
_cod_database_code 7050188

loop_
_symmetry_equiv_pos_as_xyz
'x, y, z'
'-x+1/2, y+1/2, -z+1/2'
'-x, -y, -z'
'x-1/2, -y-1/2, z-1/2'

loop_
_atom_site_label
_atom_site_type_symbol
_atom_site_fract_x
_atom_site_fract_y
_atom_site_fract_z
_atom_site_U_iso_or_equiv
_atom_site_adp_type
_atom_site_occupancy
_atom_site_symmetry_multiplicity
_atom_site_calc_flag
_atom_site_refinement_flags
_atom_site_disorder_assembly
_atom_site_disorder_group
Rh1 Rh 0.97060(4) 0.20834(3) 0.852182(19) 0.01000(13) Uani 1 1 d . . .
P1 P 0.82487(13) 0.21937(9) 0.76801(6) 0.0104(3) Uani 1 1 d . . .
P2 P 1.11810(13) 0.20749(10) 0.93589(6) 0.0121(3) Uani 1 1 d . . .
N1 N 1.0119(4) 0.0948(3) 0.8380(2) 0.0144(11) Uani 1 1 d . . .
N2 N 0.8326(4) 0.1829(3) 0.8990(2) 0.0149(11) Uani 1 1 d . . .
O1 O 1.1093(3) 0.2380(2) 0.80581(16) 0.0121(9) Uani 1 1 d . . .
O2 O 0.9376(4) 0.3231(2) 0.86334(16) 0.0142(9) Uani 1 1 d . . .
C11 C 1.1247(5) 0.1984(4) 0.7576(2) 0.0154(13) Uani 1 1 d . . .
O11 O 0.9775(4) 0.0429(2) 0.87800(17) 0.0183(10) Uani 1 1 d . . .
C12 C 1.1582(5) 0.2401(4) 0.7093(3) 0.0182(14) Uani 1 1 d . . .
H12 H 1.1680 0.2951 0.7120 0.022 Uiso 1 1 calc R . .
C13 C 1.1769(5) 0.2027(4) 0.6578(2) 0.0239(15) Uani 1 1 d . . .
H13 H 1.1976 0.2322 0.6257 0.029 Uiso 1 1 calc R . .
C14 C 1.1656(6) 0.1231(4) 0.6533(3) 0.0282(16) Uani 1 1 d . . .
H14 H 1.1794 0.0976 0.6183 0.034 Uiso 1 1 calc R . .
C15 C 1.1342(6) 0.0802(4) 0.7001(3) 0.0223(15) Uani 1 1 d . . .
H15 H 1.1263 0.0252 0.6963 0.027 Uiso 1 1 calc R . .
C16 C 1.1137(5) 0.1157(3) 0.7528(3) 0.0156(13) Uani 1 1 d . . .
C17 C 1.0775(5) 0.0665(3) 0.7997(2) 0.0132(13) Uani 1 1 d . . .
C18 C 1.1090(6) -0.0192(4) 0.8029(3) 0.0246(16) Uani 1 1 d . . .
H18A H 1.1449 -0.0321 0.8425 0.037 Uiso 1 1 calc R . .
H18B H 1.1668 -0.0309 0.7753 0.037 Uiso 1 1 calc R . .
H18C H 1.0358 -0.0502 0.7931 0.037 Uiso 1 1 calc R . .
C21 C 0.8923(5) 0.3518(3) 0.9095(2) 0.0136(13) Uani 1 1 d . . .
C22 C 0.9184(5) 0.4300(3) 0.9243(3) 0.0177(14) Uani 1 1 d . . .
H22A H 0.9710 0.4585 0.9026 0.021 Uiso 1 1 calc R . .
O22 O 0.7901(4) 0.1079(2) 0.89335(18) 0.0176(10) Uani 1 1 d . . .
H22B H 0.8440 0.0788 0.8828 0.021 Uiso 1 1 calc R . .
C23 C 0.8696(6) 0.4671(4) 0.9699(3) 0.0244(16) Uani 1 1 d . . .
H23 H 0.8880 0.5201 0.9788 0.029 Uiso 1 1 calc R . .
C24 C 0.7944(6) 0.4256(4) 1.0016(3) 0.0255(16) Uani 1 1 d . . .
H24 H 0.7619 0.4496 1.0334 0.031 Uiso 1 1 calc R . .
C25 C 0.7663(6) 0.3492(4) 0.9874(3) 0.0222(15) Uani 1 1 d . . .
H25 H 0.7143 0.3217 1.0099 0.027 Uiso 1 1 calc R . .
C26 C 0.8108(5) 0.3101(3) 0.9410(2) 0.0126(13) Uani 1 1 d . . .
C27 C 0.7717(5) 0.2299(3) 0.9284(2) 0.0131(13) Uani 1 1 d . . .
C28 C 0.6591(5) 0.1999(4) 0.9509(3) 0.0203(14) Uani 1 1 d . . .
H28A H 0.6215 0.1602 0.9242 0.030 Uiso 1 1 calc R . .
H28B H 0.6026 0.2431 0.9535 0.030 Uiso 1 1 calc R . .
H28C H 0.6799 0.1769 0.9895 0.030 Uiso 1 1 calc R . .
C111 C 0.6662(5) 0.2269(3) 0.7830(2) 0.0130(13) Uani 1 1 d . . .
C112 C 0.6380(5) 0.2937(4) 0.8127(2) 0.0149(12) Uani 1 1 d . . .
H112 H 0.6998 0.3293 0.8267 0.018 Uiso 1 1 calc R . .
C113 C 0.5182(5) 0.3084(4) 0.8218(2) 0.0188(15) Uani 1 1 d . . .
H113 H 0.4984 0.3543 0.8415 0.023 Uiso 1 1 calc R . .
C114 C 0.4280(6) 0.2555(4) 0.8018(3) 0.0222(15) Uani 1 1 d . . .
H114 H 0.3466 0.2651 0.8079 0.027 Uiso 1 1 calc R . .
C115 C 0.4581(5) 0.1886(4) 0.7727(3) 0.0216(15) Uani 1 1 d . . .
H115 H 0.3968 0.1525 0.7590 0.026 Uiso 1 1 calc R . .
C116 C 0.5770(5) 0.1739(4) 0.7635(3) 0.0174(14) Uani 1 1 d . . .
H116 H 0.5968 0.1278 0.7440 0.021 Uiso 1 1 calc R . .
C117 C 0.8383(5) 0.3088(3) 0.7256(2) 0.0101(12) Uani 1 1 d . . .
C118 C 0.7431(6) 0.3291(4) 0.6831(2) 0.0192(14) Uani 1 1 d . . .
H118 H 0.6752 0.2956 0.6761 0.023 Uiso 1 1 calc R . .
C119 C 0.7470(6) 0.3970(4) 0.6514(3) 0.0240(16) Uani 1 1 d . . .
H119 H 0.6820 0.4102 0.6228 0.029 Uiso 1 1 calc R . .
C120 C 0.8464(6) 0.4462(4) 0.6613(3) 0.0232(16) Uani 1 1 d . . .
H120 H 0.8496 0.4927 0.6393 0.028 Uiso 1 1 calc R . .
C121 C 0.9406(6) 0.4273(4) 0.7033(3) 0.0210(15) Uani 1 1 d . . .
H121 H 1.0082 0.4610 0.7102 0.025 Uiso 1 1 calc R . .
C122 C 0.9364(5) 0.3584(3) 0.7359(2) 0.0153(13) Uani 1 1 d . . .
H122 H 1.0008 0.3458 0.7649 0.018 Uiso 1 1 calc R . .
C123 C 0.8243(5) 0.1369(3) 0.7171(2) 0.0100(12) Uani 1 1 d . . .
H123 H 0.8248 0.1817 0.7413 0.012 Uiso 1 1 calc R . .
C124 C 0.8054(5) 0.0636(3) 0.7405(3) 0.0148(13) Uani 1 1 d . . .
H124 H 0.7908 0.0586 0.7800 0.018 Uiso 1 1 calc R . .
C125 C 0.8080(5) -0.0021(4) 0.7054(3) 0.0190(14) Uani 1 1 d . . .
H125 H 0.7954 -0.0523 0.7211 0.023 Uiso 1 1 calc R . .
C126 C 0.8288(6) 0.0052(3) 0.6481(3) 0.0201(15) Uani 1 1 d . . .
H126 H 0.8323 -0.0398 0.6244 0.024 Uiso 1 1 calc R . .
C127 C 0.8446(6) 0.0790(4) 0.6249(3) 0.0205(15) Uani 1 1 d . . .
H127 H 0.8570 0.0838 0.5851 0.025 Uiso 1 1 calc R . .
C128 C 0.8425(5) 0.1456(3) 0.6587(2) 0.0152(14) Uani 1 1 d . . .
H128 H 0.8532 0.1958 0.6427 0.018 Uiso 1 1 calc R . .
C211 C 1.0543(5) 0.2139(4) 1.0049(2) 0.0186(13) Uani 1 1 d . . .
C212 C 0.9774(6) 0.1542(4) 1.0199(3) 0.0257(16) Uani 1 1 d . . .
H212 H 0.9606 0.1109 0.9947 0.031 Uiso 1 1 calc R . .
C213 C 0.9261(6) 0.1586(5) 1.0716(3) 0.042(2) Uani 1 1 d . . .
H213 H 0.8760 0.1174 1.0820 0.051 Uiso 1 1 calc R . .
C214 C 0.9468(6) 0.2219(6) 1.1080(3) 0.048(3) Uani 1 1 d . . .
H214 H 0.9119 0.2242 1.1435 0.057 Uiso 1 1 calc R . .
C215 C 1.0184(6) 0.2814(5) 1.0924(3) 0.040(2) Uani 1 1 d . . .
H215 H 1.0312 0.3257 1.1170 0.047 Uiso 1 1 calc R . .
C216 C 1.0727(6) 0.2781(4) 1.0411(3) 0.0246(16) Uani 1 1 d . . .
H216 H 1.1222 0.3199 1.0310 0.030 Uiso 1 1 calc R . .
C217 C 1.2289(5) 0.2874(4) 0.9394(2) 0.0174(13) Uani 1 1 d . . .
C218 C 1.2113(6) 0.3509(4) 0.9023(3) 0.0204(14) Uani 1 1 d . . .
H218 H 1.1416 0.3539 0.8746 0.024 Uiso 1 1 calc R . .
C219 C 1.2977(6) 0.4108(4) 0.9061(3) 0.0278(17) Uani 1 1 d . . .
H219 H 1.2869 0.4544 0.8807 0.033 Uiso 1 1 calc R . .
C220 C 1.3993(6) 0.4063(4) 0.9470(3) 0.0322(19) Uani 1 1 d U . .
H220 H 1.4578 0.4467 0.9494 0.039 Uiso 1 1 calc R . .
C221 C 1.4153(6) 0.3432(4) 0.9843(3) 0.0319(18) Uani 1 1 d . . .
H221 H 1.4837 0.3410 1.0128 0.038 Uiso 1 1 calc R . .
C222 C 1.3312(6) 0.2829(4) 0.9802(3) 0.0257(15) Uani 1 1 d . . .
H222 H 1.3435 0.2389 1.0050 0.031 Uiso 1 1 calc R . .
C223 C 1.2171(5) 0.1219(3) 0.9409(2) 0.0150(13) Uani 1 1 d . . .
C224 C 1.2237(6) 0.0663(4) 0.9843(3) 0.0235(15) Uani 1 1 d . . .
H224 H 1.1724 0.0710 1.0142 0.028 Uiso 1 1 calc R . .
C225 C 1.3027(7) 0.0041(4) 0.9857(3) 0.0343(19) Uani 1 1 d . . .
H225 H 1.3053 -0.0334 1.0160 0.041 Uiso 1 1 calc R . .
C226 C 1.3784(7) -0.0030(4) 0.9423(3) 0.0334(19) Uani 1 1 d . . .
H226 H 1.4319 -0.0460 0.9424 0.040 Uiso 1 1 calc R . .
C227 C 1.3753(6) 0.0529(4) 0.8992(3) 0.0298(17) Uani 1 1 d . . .
H227 H 1.4289 0.0489 0.8702 0.036 Uiso 1 1 calc R . .
C228 C 1.2948(6) 0.1147(4) 0.8976(3) 0.0209(15) Uani 1 1 d . . .
H228 H 1.2923 0.1521 0.8673 0.025 Uiso 1 1 calc R . .

loop_
_atom_site_aniso_label
_atom_site_aniso_U_11
_atom_site_aniso_U_22
_atom_site_aniso_U_33
_atom_site_aniso_U_23
_atom_site_aniso_U_13
_atom_site_aniso_U_12
Rh1 0.0102(2) 0.0096(2) 0.0104(2) 0.0003(2) 0.00218(16) 0.0002(2)
P1 0.0109(8) 0.0103(8) 0.0105(7) -0.0011(6) 0.0028(6) -0.0009(7)
P2 0.0112(8) 0.0131(8) 0.0119(7) -0.0004(7) 0.0011(6) 0.0010(8)
N1 0.017(3) 0.012(3) 0.014(3) 0.004(2) 0.002(2) -0.001(2)
N2 0.021(3) 0.014(3) 0.010(2) 0.003(2) 0.004(2) 0.000(2)
O1 0.011(2) 0.012(2) 0.013(2) 0.0016(17) 0.0034(17) -0.0002(17)
O2 0.017(2) 0.010(2) 0.017(2) -0.0011(17) 0.0057(18) -0.0007(18)
C11 0.009(3) 0.019(3) 0.019(3) -0.004(3) 0.002(2) 0.004(3)
O11 0.024(2) 0.014(2) 0.018(2) 0.0046(18) 0.0058(19) 0.001(2)
C12 0.012(3) 0.021(3) 0.022(3) 0.004(3) 0.005(3) -0.007(3)
C13 0.024(3) 0.033(4) 0.016(3) -0.003(3) 0.010(3) -0.009(3)
C14 0.029(4) 0.031(4) 0.027(4) -0.008(3) 0.013(3) 0.002(3)
C15 0.020(4) 0.020(4) 0.027(4) -0.006(3) 0.006(3) 0.004(3)
C16 0.011(3) 0.017(3) 0.021(3) -0.003(3) 0.006(3) 0.005(3)
C17 0.012(3) 0.013(3) 0.013(3) -0.005(2) -0.003(3) 0.002(3)
C18 0.030(4) 0.016(3) 0.028(4) -0.002(3) 0.006(3) 0.010(3)
C21 0.013(3) 0.012(3) 0.015(3) -0.004(2) 0.000(3) 0.001(3)
C22 0.017(3) 0.015(3) 0.020(3) 0.004(3) -0.001(3) 0.002(3)
O22 0.020(2) 0.009(2) 0.025(2) -0.0009(18) 0.009(2) -0.0014(19)
C23 0.023(4) 0.019(4) 0.030(4) -0.005(3) -0.001(3) 0.004(3)
C24 0.031(4) 0.027(4) 0.020(3) -0.005(3) 0.006(3) 0.007(3)
C25 0.021(4) 0.030(4) 0.016(3) 0.000(3) 0.005(3) 0.009(3)
C26 0.007(3) 0.015(3) 0.014(3) 0.001(2) -0.005(2) 0.003(2)
C27 0.016(3) 0.019(3) 0.005(3) 0.008(2) 0.002(2) 0.003(3)
C28 0.019(3) 0.017(3) 0.026(3) 0.006(3) 0.008(3) 0.001(3)
C111 0.014(3) 0.013(3) 0.012(3) 0.001(2) 0.004(2) 0.000(3)
C112 0.013(3) 0.015(3) 0.016(3) 0.001(3) -0.001(2) -0.006(3)
C113 0.016(3) 0.022(4) 0.018(3) -0.002(3) 0.002(3) 0.006(3)
C114 0.012(3) 0.032(4) 0.024(3) 0.002(3) 0.010(3) 0.005(3)
C115 0.011(3) 0.027(4) 0.026(3) -0.006(3) 0.000(3) -0.006(3)
C116 0.016(3) 0.013(3) 0.023(3) -0.003(3) 0.001(3) -0.007(3)
C117 0.012(3) 0.007(3) 0.012(3) 0.000(2) 0.006(2) -0.003(2)
C118 0.020(3) 0.018(3) 0.018(3) 0.001(3) -0.001(3) -0.006(3)
C119 0.028(4) 0.023(4) 0.020(3) 0.007(3) -0.001(3) 0.011(3)
C120 0.021(4) 0.021(4) 0.029(4) 0.010(3) 0.013(3) 0.005(3)
C121 0.019(3) 0.018(3) 0.028(4) 0.002(3) 0.008(3) 0.002(3)
C122 0.015(3) 0.018(3) 0.014(3) 0.005(3) 0.006(3) 0.002(3)
C123 0.002(3) 0.008(3) 0.020(3) -0.007(2) 0.000(2) -0.002(2)
C124 0.014(3) 0.016(3) 0.015(3) 0.001(3) -0.001(3) -0.002(3)
C125 0.017(3) 0.016(3) 0.024(3) -0.003(3) 0.001(3) -0.002(3)
C126 0.026(4) 0.011(3) 0.022(3) -0.005(3) -0.002(3) 0.005(3)
C127 0.025(4) 0.025(4) 0.012(3) -0.003(3) 0.005(3) 0.000(3)
C128 0.019(3) 0.011(3) 0.017(3) 0.005(3) 0.005(3) 0.002(3)
C211 0.010(3) 0.028(4) 0.016(3) 0.001(3) -0.004(2) 0.005(3)
C212 0.014(3) 0.043(4) 0.018(3) 0.008(3) -0.007(3) -0.006(3)
C213 0.018(4) 0.082(7) 0.027(4) 0.031(4) 0.004(3) 0.000(4)
C214 0.019(4) 0.109(8) 0.016(4) 0.010(5) 0.010(3) 0.020(5)
C215 0.030(4) 0.070(6) 0.016(3) 0.001(4) -0.007(3) 0.032(5)
C216 0.025(4) 0.033(4) 0.015(3) -0.001(3) -0.004(3) 0.016(3)
C217 0.015(3) 0.018(3) 0.021(3) -0.008(3) 0.008(3) 0.004(3)
C218 0.023(4) 0.020(3) 0.021(3) -0.010(3) 0.014(3) -0.002(3)
C219 0.036(4) 0.017(4) 0.035(4) -0.005(3) 0.024(4) -0.011(3)
C220 0.022(4) 0.029(4) 0.050(5) -0.029(4) 0.024(4) -0.024(3)
C221 0.009(3) 0.041(5) 0.045(4) -0.026(4) 0.002(3) -0.003(3)
C222 0.025(4) 0.021(4) 0.033(4) -0.013(3) 0.007(3) 0.003(3)
C223 0.017(3) 0.011(3) 0.015(3) -0.004(3) -0.002(3) 0.000(3)
C224 0.031(4) 0.022(4) 0.017(3) -0.002(3) 0.000(3) 0.004(3)
C225 0.049(5) 0.022(4) 0.029(4) -0.001(3) -0.009(4) 0.009(4)
C226 0.037(4) 0.020(4) 0.038(4) -0.006(3) -0.015(4) 0.019(3)
C227 0.020(4) 0.035(4) 0.035(4) -0.005(3) 0.004(3) 0.005(3)
C228 0.025(4) 0.019(4) 0.019(3) -0.002(3) 0.003(3) 0.002(3)

loop_
_atom_type_symbol
_atom_type_description
_atom_type_scat_dispersion_real
_atom_type_scat_dispersion_imag
_atom_type_scat_source
C C 0.0033 0.0016 'International Tables Vol C Tables 4.2.6.8 and 6.1.1.4'
H H 0.0000 0.0000 'International Tables Vol C Tables 4.2.6.8 and 6.1.1.4'
O O 0.0106 0.0060 'International Tables Vol C Tables 4.2.6.8 and 6.1.1.4'
P P 0.1023 0.0942 'International Tables Vol C Tables 4.2.6.8 and 6.1.1.4'
Cl Cl 0.1484 0.1585 'International Tables Vol C Tables 4.2.6.8 and 6.1.1.4'
Rh Rh -1.1178 0.9187 'International Tables Vol C Tables 4.2.6.8 and 6.1.1.4'
N N 0.0061 0.0033 'International Tables Vol C Tables 4.2.6.8 and 6.1.1.4'

loop_
_geom_angle_atom_site_label_1
_geom_angle_atom_site_label_2
_geom_angle_atom_site_label_3
_geom_angle
_geom_angle_site_symmetry_1
_geom_angle_site_symmetry_3
_geom_angle_publ_flag
O2 Rh1 N2 88.88(17) . . ?
O2 Rh1 N1 176.50(18) . . ?
N2 Rh1 N1 94.62(19) . . ?
O2 Rh1 O1 89.14(15) . . ?
N2 Rh1 O1 177.98(18) . . ?
N1 Rh1 O1 87.37(17) . . ?
O2 Rh1 P2 91.22(12) . . ?
N2 Rh1 P2 93.46(14) . . ?
N1 Rh1 P2 88.69(14) . . ?
O1 Rh1 P2 86.20(11) . . ?
O2 Rh1 P1 84.85(12) . . ?
N2 Rh1 P1 87.99(14) . . ?
N1 Rh1 P1 95.15(14) . . ?
O1 Rh1 P1 92.21(11) . . ?
P2 Rh1 P1 175.78(6) . . ?
C117 P1 C123 107.1(3) . . ?
C117 P1 C111 100.4(3) . . ?
C123 P1 C111 104.0(3) . . ?
C117 P1 Rh1 114.23(19) . . ?
C123 P1 Rh1 114.25(18) . . ?
C111 P1 Rh1 115.40(18) . . ?
C211 P2 C223 106.7(3) . . ?
C211 P2 C217 104.2(3) . . ?
C223 P2 C217 101.3(3) . . ?
C211 P2 Rh1 113.93(19) . . ?
C223 P2 Rh1 114.15(19) . . ?
C217 P2 Rh1 115.3(2) . . ?
C17 N1 O11 116.1(5) . . ?
C17 N1 Rh1 128.3(4) . . ?
O11 N1 Rh1 115.2(3) . . ?
C27 N2 O22 115.9(5) . . ?
C27 N2 Rh1 128.5(4) . . ?
O22 N2 Rh1 115.2(3) . . ?
C11 O1 Rh1 119.3(3) . . ?
C21 O2 Rh1 123.7(3) . . ?
O1 C11 C12 118.3(5) . . ?
O1 C11 C16 123.6(5) . . ?
C12 C11 C16 118.1(5) . . ?
C13 C12 C11 121.5(6) . . ?
C13 C12 H12 119.3 . . ?
C11 C12 H12 119.3 . . ?
C14 C13 C12 120.2(6) . . ?
C14 C13 H13 119.9 . . ?
C12 C13 H13 119.9 . . ?
C13 C14 C15 119.9(6) . . ?
C13 C14 H14 120.0 . . ?
C15 C14 H14 120.0 . . ?
C14 C15 C16 121.8(6) . . ?
C14 C15 H15 119.1 . . ?
C16 C15 H15 119.1 . . ?
C15 C16 C11 118.5(6) . . ?
C15 C16 C17 118.6(5) . . ?
C11 C16 C17 122.9(5) . . ?
N1 C17 C16 120.8(5) . . ?
N1 C17 C18 118.2(5) . . ?
C16 C17 C18 120.9(5) . . ?
C17 C18 H18A 109.5 . . ?
C17 C18 H18B 109.5 . . ?
H18A C18 H18B 109.5 . . ?
C17 C18 H18C 109.5 . . ?
H18A C18 H18C 109.5 . . ?
H18B C18 H18C 109.5 . . ?
O2 C21 C22 117.6(5) . . ?
O2 C21 C26 123.4(5) . . ?
C22 C21 C26 118.8(5) . . ?
C23 C22 C21 122.0(6) . . ?
C23 C22 H22A 119.0 . . ?
C21 C22 H22A 119.0 . . ?
N2 O22 H22B 109.5 . . ?
C24 C23 C22 119.0(6) . . ?
C24 C23 H23 120.5 . . ?
C22 C23 H23 120.5 . . ?
C23 C24 C25 119.9(6) . . ?
C23 C24 H24 120.0 . . ?
C25 C24 H24 120.0 . . ?
C24 C25 C26 123.1(6) . . ?
C24 C25 H25 118.4 . . ?
C26 C25 H25 118.4 . . ?
C25 C26 C21 117.1(5) . . ?
C25 C26 C27 118.6(5) . . ?
C21 C26 C27 124.3(5) . . ?
N2 C27 C26 121.8(5) . . ?
N2 C27 C28 118.6(5) . . ?
C26 C27 C28 119.6(5) . . ?
C27 C28 H28A 109.5 . . ?
C27 C28 H28B 109.5 . . ?
H28A C28 H28B 109.5 . . ?
C27 C28 H28C 109.5 . . ?
H28A C28 H28C 109.5 . . ?
H28B C28 H28C 109.5 . . ?
C116 C111 C112 120.3(5) . . ?
C116 C111 P1 124.3(4) . . ?
C112 C111 P1 115.3(4) . . ?
C111 C112 C113 119.8(5) . . ?
C111 C112 H112 120.1 . . ?
C113 C112 H112 120.1 . . ?
C114 C113 C112 120.0(6) . . ?
C114 C113 H113 120.0 . . ?
C112 C113 H113 120.0 . . ?
C115 C114 C113 119.4(6) . . ?
C115 C114 H114 120.3 . . ?
C113 C114 H114 120.3 . . ?
C114 C115 C116 120.7(6) . . ?
C114 C115 H115 119.6 . . ?
C116 C115 H115 119.6 . . ?
C111 C116 C115 119.7(6) . . ?
C111 C116 H116 120.1 . . ?
C115 C116 H116 120.1 . . ?
C122 C117 C118 119.1(5) . . ?
C122 C117 P1 122.2(4) . . ?
C118 C117 P1 118.6(4) . . ?
C119 C118 C117 120.9(6) . . ?
C119 C118 H118 119.6 . . ?
C117 C118 H118 119.6 . . ?
C118 C119 C120 119.9(6) . . ?
C118 C119 H119 120.1 . . ?
C120 C119 H119 120.1 . . ?
C121 C120 C119 120.0(6) . . ?
C121 C120 H120 120.0 . . ?
C119 C120 H120 120.0 . . ?
C120 C121 C122 120.2(6) . . ?
C120 C121 H121 119.9 . . ?
C122 C121 H121 119.9 . . ?
C117 C122 C121 120.0(6) . . ?
C117 C122 H122 120.0 . . ?
C121 C122 H122 120.0 . . ?
C124 C123 C128 121.1(5) . . ?
C124 C123 P1 115.8(4) . . ?
C128 C123 P1 123.1(4) . . ?
C124 C123 H123 119.4 . . ?
C128 C123 H123 119.4 . . ?
P1 C123 H123 3.7 . . ?
C125 C124 C123 119.4(5) . . ?
C125 C124 H124 120.3 . . ?
C123 C124 H124 120.3 . . ?
C126 C125 C124 120.3(6) . . ?
C126 C125 H125 119.9 . . ?
C124 C125 H125 119.9 . . ?
C125 C126 C127 119.7(6) . . ?
C125 C126 H126 120.1 . . ?
C127 C126 H126 120.1 . . ?
C128 C127 C126 121.4(5) . . ?
C128 C127 H127 119.3 . . ?
C126 C127 H127 119.3 . . ?
C127 C128 C123 118.1(5) . . ?
C127 C128 H128 120.9 . . ?
C123 C128 H128 120.9 . . ?
C216 C211 C212 118.8(6) . . ?
C216 C211 P2 122.1(5) . . ?
C212 C211 P2 118.9(5) . . ?
C213 C212 C211 120.0(7) . . ?
C213 C212 H212 120.0 . . ?
C211 C212 H212 120.0 . . ?
C214 C213 C212 120.8(7) . . ?
C214 C213 H213 119.6 . . ?
C212 C213 H213 119.6 . . ?
C215 C214 C213 119.3(6) . . ?
C215 C214 H214 120.3 . . ?
C213 C214 H214 120.3 . . ?
C214 C215 C216 121.1(7) . . ?
C214 C215 H215 119.4 . . ?
C216 C215 H215 119.4 . . ?
C211 C216 C215 119.9(7) . . ?
C211 C216 H216 120.1 . . ?
C215 C216 H216 120.1 . . ?
C218 C217 C222 120.4(6) . . ?
C218 C217 P2 120.8(5) . . ?
C222 C217 P2 118.8(5) . . ?
C217 C218 C219 119.3(6) . . ?
C217 C218 H218 120.4 . . ?
C219 C218 H218 120.4 . . ?
C220 C219 C218 120.0(7) . . ?
C220 C219 H219 120.0 . . ?
C218 C219 H219 120.0 . . ?
C221 C220 C219 120.3(6) . . ?
C221 C220 H220 119.9 . . ?
C219 C220 H220 119.9 . . ?
C220 C221 C222 120.1(7) . . ?
C220 C221 H221 120.0 . . ?
C222 C221 H221 120.0 . . ?
C221 C222 C217 119.9(7) . . ?
C221 C222 H222 120.1 . . ?
C217 C222 H222 120.1 . . ?
C224 C223 C228 118.2(6) . . ?
C224 C223 P2 125.4(5) . . ?
C228 C223 P2 116.4(4) . . ?
C223 C224 C225 122.0(6) . . ?
C223 C224 H224 119.0 . . ?
C225 C224 H224 119.0 . . ?
C224 C225 C226 119.4(7) . . ?
C224 C225 H225 120.3 . . ?
C226 C225 H225 120.3 . . ?
C227 C226 C225 119.7(6) . . ?
C227 C226 H226 120.2 . . ?
C225 C226 H226 120.2 . . ?
C226 C227 C228 120.7(7) . . ?
C226 C227 H227 119.7 . . ?
C228 C227 H227 119.7 . . ?
C227 C228 C223 120.1(6) . . ?
C227 C228 H228 119.9 . . ?
C223 C228 H228 119.9 . . ?

loop_
_geom_bond_atom_site_label_1
_geom_bond_atom_site_label_2
_geom_bond_distance
_geom_bond_site_symmetry_2
_geom_bond_publ_flag
Rh1 O2 2.026(4) . ?
Rh1 N2 2.032(5) . ?
Rh1 N1 2.038(5) . ?
Rh1 O1 2.049(4) . ?
Rh1 P2 2.3917(17) . ?
Rh1 P1 2.3953(17) . ?
P1 C117 1.837(5) . ?
P1 C123 1.840(6) . ?
P1 C111 1.849(6) . ?
P2 C211 1.825(6) . ?
P2 C223 1.833(6) . ?
P2 C217 1.842(7) . ?
N1 C17 1.306(7) . ?
N1 O11 1.372(6) . ?
N2 C27 1.296(7) . ?
N2 O22 1.373(6) . ?
O1 C11 1.335(7) . ?
O2 C21 1.327(7) . ?
C11 C12 1.414(8) . ?
C11 C16 1.427(8) . ?
C12 C13 1.389(8) . ?
C12 H12 0.9500 . ?
C13 C14 1.374(9) . ?
C13 H13 0.9500 . ?
C14 C15 1.387(9) . ?
C14 H14 0.9500 . ?
C15 C16 1.405(8) . ?
C15 H15 0.9500 . ?
C16 C17 1.467(8) . ?
C17 C18 1.513(8) . ?
C18 H18A 0.9800 . ?
C18 H18B 0.9800 . ?
C18 H18C 0.9800 . ?
C21 C22 1.407(8) . ?
C21 C26 1.425(8) . ?
C22 C23 1.395(8) . ?
C22 H22A 0.9500 . ?
O22 H22B 0.8400 . ?
C23 C24 1.377(9) . ?
C23 H23 0.9500 . ?
C24 C25 1.380(9) . ?
C24 H24 0.9500 . ?
C25 C26 1.403(8) . ?
C25 H25 0.9500 . ?
C26 C27 1.463(8) . ?
C27 C28 1.506(8) . ?
C28 H28A 0.9800 . ?
C28 H28B 0.9800 . ?
C28 H28C 0.9800 . ?
C111 C116 1.385(8) . ?
C111 C112 1.391(8) . ?
C112 C113 1.401(8) . ?
C112 H112 0.9500 . ?
C113 C114 1.394(9) . ?
C113 H113 0.9500 . ?
C114 C115 1.392(9) . ?
C114 H114 0.9500 . ?
C115 C116 1.392(8) . ?
C115 H115 0.9500 . ?
C116 H116 0.9500 . ?
C117 C122 1.386(8) . ?
C117 C118 1.404(8) . ?
C118 C119 1.381(8) . ?
C118 H118 0.9500 . ?
C119 C120 1.392(9) . ?
C119 H119 0.9500 . ?
C120 C121 1.386(9) . ?
C120 H120 0.9500 . ?
C121 C122 1.405(8) . ?
C121 H121 0.9500 . ?
C122 H122 0.9500 . ?
C123 C124 1.395(8) . ?
C123 C128 1.397(8) . ?
C123 H123 0.9500 . ?
C124 C125 1.391(8) . ?
C124 H124 0.9500 . ?
C125 C126 1.379(8) . ?
C125 H125 0.9500 . ?
C126 C127 1.394(8) . ?
C126 H126 0.9500 . ?
C127 C128 1.388(8) . ?
C127 H127 0.9500 . ?
C128 H128 0.9500 . ?
C211 C216 1.384(9) . ?
C211 C212 1.406(9) . ?
C212 C213 1.386(9) . ?
C212 H212 0.9500 . ?
C213 C214 1.377(12) . ?
C213 H213 0.9500 . ?
C214 C215 1.371(11) . ?
C214 H214 0.9500 . ?
C215 C216 1.397(9) . ?
C215 H215 0.9500 . ?
C216 H216 0.9500 . ?
C217 C218 1.387(9) . ?
C217 C222 1.397(9) . ?
C218 C219 1.405(9) . ?
C218 H218 0.9500 . ?
C219 C220 1.393(10) . ?
C219 H219 0.9500 . ?
C220 C221 1.382(10) . ?
C220 H220 0.9500 . ?
C221 C222 1.393(9) . ?
C221 H221 0.9500 . ?
C222 H222 0.9500 . ?
C223 C224 1.382(8) . ?
C223 C228 1.404(8) . ?
C224 C225 1.383(9) . ?
C224 H224 0.9500 . ?
C225 C226 1.390(10) . ?
C225 H225 0.9500 . ?
C226 C227 1.381(10) . ?
C226 H226 0.9500 . ?
C227 C228 1.388(9) . ?
C227 H227 0.9500 . ?
C228 H228 0.9500 . ?

loop_
_geom_hbond_atom_site_label_D
_geom_hbond_atom_site_label_H
_geom_hbond_atom_site_label_A
_geom_hbond_distance_DH
_geom_hbond_distance_HA
_geom_hbond_distance_DA
_geom_hbond_angle_DHA
_geom_hbond_site_symmetry_A
O22 H22B N1 0.84 2.26 2.927(6) 136.2 .
O22 H22B O11 0.84 1.63 2.434(6) 159.6 .

loop_
_geom_torsion_atom_site_label_1
_geom_torsion_atom_site_label_2
_geom_torsion_atom_site_label_3
_geom_torsion_atom_site_label_4
_geom_torsion
_geom_torsion_site_symmetry_1
_geom_torsion_site_symmetry_2
_geom_torsion_site_symmetry_3
_geom_torsion_site_symmetry_4
_geom_torsion_publ_flag
O2 Rh1 P1 C117 41.5(2) . . . . ?
N2 Rh1 P1 C117 130.6(2) . . . . ?
N1 Rh1 P1 C117 -134.9(2) . . . . ?
O1 Rh1 P1 C117 -47.4(2) . . . . ?
P2 Rh1 P1 C117 20.4(9) . . . . ?
O2 Rh1 P1 C123 165.4(2) . . . . ?
N2 Rh1 P1 C123 -105.5(2) . . . . ?
N1 Rh1 P1 C123 -11.1(2) . . . . ?
O1 Rh1 P1 C123 76.5(2) . . . . ?
P2 Rh1 P1 C123 144.3(8) . . . . ?
O2 Rh1 P1 C111 -74.1(2) . . . . ?
N2 Rh1 P1 C111 14.9(2) . . . . ?
N1 Rh1 P1 C111 109.4(2) . . . . ?
O1 Rh1 P1 C111 -163.1(2) . . . . ?
P2 Rh1 P1 C111 -95.3(8) . . . . ?
O2 Rh1 P2 C211 72.5(3) . . . . ?
N2 Rh1 P2 C211 -16.4(3) . . . . ?
N1 Rh1 P2 C211 -111.0(3) . . . . ?
O1 Rh1 P2 C211 161.6(3) . . . . ?
P1 Rh1 P2 C211 93.6(8) . . . . ?
O2 Rh1 P2 C223 -164.5(2) . . . . ?
N2 Rh1 P2 C223 106.5(3) . . . . ?
N1 Rh1 P2 C223 12.0(3) . . . . ?
O1 Rh1 P2 C223 -75.5(2) . . . . ?
P1 Rh1 P2 C223 -143.5(8) . . . . ?
O2 Rh1 P2 C217 -47.8(2) . . . . ?
N2 Rh1 P2 C217 -136.8(2) . . . . ?
N1 Rh1 P2 C217 128.7(2) . . . . ?
O1 Rh1 P2 C217 41.2(2) . . . . ?
P1 Rh1 P2 C217 -26.8(9) . . . . ?
O2 Rh1 N1 C17 -14(3) . . . . ?
N2 Rh1 N1 C17 163.9(5) . . . . ?
O1 Rh1 N1 C17 -16.5(5) . . . . ?
P2 Rh1 N1 C17 -102.7(5) . . . . ?
P1 Rh1 N1 C17 75.5(5) . . . . ?
O2 Rh1 N1 O11 158(3) . . . . ?
N2 Rh1 N1 O11 -24.1(4) . . . . ?
O1 Rh1 N1 O11 155.6(4) . . . . ?
P2 Rh1 N1 O11 69.3(4) . . . . ?
P1 Rh1 N1 O11 -112.5(3) . . . . ?
O2 Rh1 N2 C27 -8.8(5) . . . . ?
N1 Rh1 N2 C27 171.3(5) . . . . ?
O1 Rh1 N2 C27 2(5) . . . . ?
P2 Rh1 N2 C27 82.4(5) . . . . ?
P1 Rh1 N2 C27 -93.6(5) . . . . ?
O2 Rh1 N2 O22 163.1(4) . . . . ?
N1 Rh1 N2 O22 -16.7(4) . . . . ?
O1 Rh1 N2 O22 174(28) . . . . ?
P2 Rh1 N2 O22 -105.7(3) . . . . ?
P1 Rh1 N2 O22 78.3(3) . . . . ?
O2 Rh1 O1 C11 -138.4(4) . . . . ?
N2 Rh1 O1 C11 -149(5) . . . . ?
N1 Rh1 O1 C11 41.4(4) . . . . ?
P2 Rh1 O1 C11 130.3(4) . . . . ?
P1 Rh1 O1 C11 -53.6(4) . . . . ?
N2 Rh1 O2 C21 29.8(4) . . . . ?
N1 Rh1 O2 C21 -152(3) . . . . ?
O1 Rh1 O2 C21 -149.8(4) . . . . ?
P2 Rh1 O2 C21 -63.6(4) . . . . ?
P1 Rh1 O2 C21 117.9(4) . . . . ?
Rh1 O1 C11 C12 140.6(4) . . . . ?
Rh1 O1 C11 C16 -41.8(7) . . . . ?
O1 C11 C12 C13 179.4(5) . . . . ?
C16 C11 C12 C13 1.6(9) . . . . ?
C11 C12 C13 C14 -1.4(10) . . . . ?
C12 C13 C14 C15 0.7(10) . . . . ?
C13 C14 C15 C16 -0.3(10) . . . . ?
C14 C15 C16 C11 0.6(9) . . . . ?
C14 C15 C16 C17 178.3(6) . . . . ?
O1 C11 C16 C15 -178.8(5) . . . . ?
C12 C11 C16 C15 -1.2(9) . . . . ?
O1 C11 C16 C17 3.5(9) . . . . ?
C12 C11 C16 C17 -178.9(5) . . . . ?
O11 N1 C17 C16 176.5(5) . . . . ?
Rh1 N1 C17 C16 -11.6(8) . . . . ?
O11 N1 C17 C18 -0.1(8) . . . . ?
Rh1 N1 C17 C18 171.9(4) . . . . ?
C15 C16 C17 N1 -151.8(6) . . . . ?
C11 C16 C17 N1 25.9(9) . . . . ?
C15 C16 C17 C18 24.6(9) . . . . ?
C11 C16 C17 C18 -157.7(6) . . . . ?
Rh1 O2 C21 C22 154.5(4) . . . . ?
Rh1 O2 C21 C26 -31.3(7) . . . . ?
O2 C21 C22 C23 176.2(5) . . . . ?
C26 C21 C22 C23 1.7(9) . . . . ?
C21 C22 C23 C24 0.6(9) . . . . ?
C22 C23 C24 C25 -1.4(9) . . . . ?
C23 C24 C25 C26 -0.1(10) . . . . ?
C24 C25 C26 C21 2.4(9) . . . . ?
C24 C25 C26 C27 -177.8(6) . . . . ?
O2 C21 C26 C25 -177.3(5) . . . . ?
C22 C21 C26 C25 -3.1(8) . . . . ?
O2 C21 C26 C27 2.9(9) . . . . ?
C22 C21 C26 C27 177.1(5) . . . . ?
O22 N2 C27 C26 176.1(4) . . . . ?
Rh1 N2 C27 C26 -12.0(8) . . . . ?
O22 N2 C27 C28 -2.7(7) . . . . ?
Rh1 N2 C27 C28 169.2(4) . . . . ?
C25 C26 C27 N2 -159.5(5) . . . . ?
C21 C26 C27 N2 20.3(8) . . . . ?
C25 C26 C27 C28 19.2(8) . . . . ?
C21 C26 C27 C28 -161.0(5) . . . . ?
C117 P1 C111 C116 117.4(5) . . . . ?
C123 P1 C111 C116 6.6(6) . . . . ?
Rh1 P1 C111 C116 -119.3(5) . . . . ?
C117 P1 C111 C112 -58.5(5) . . . . ?
C123 P1 C111 C112 -169.3(4) . . . . ?
Rh1 P1 C111 C112 64.8(5) . . . . ?
C116 C111 C112 C113 -1.5(9) . . . . ?
P1 C111 C112 C113 174.5(4) . . . . ?
C111 C112 C113 C114 0.9(9) . . . . ?
C112 C113 C114 C115 -0.2(9) . . . . ?
C113 C114 C115 C116 0.1(9) . . . . ?
C112 C111 C116 C115 1.4(9) . . . . ?
P1 C111 C116 C115 -174.3(5) . . . . ?
C114 C115 C116 C111 -0.7(9) . . . . ?
C123 P1 C117 C122 -117.1(5) . . . . ?
C111 P1 C117 C122 134.6(5) . . . . ?
Rh1 P1 C117 C122 10.5(5) . . . . ?
C123 P1 C117 C118 65.8(5) . . . . ?
C111 P1 C117 C118 -42.5(5) . . . . ?
Rh1 P1 C117 C118 -166.6(4) . . . . ?
C122 C117 C118 C119 0.7(9) . . . . ?
P1 C117 C118 C119 177.9(5) . . . . ?
C117 C118 C119 C120 0.1(9) . . . . ?
C118 C119 C120 C121 -0.6(9) . . . . ?
C119 C120 C121 C122 0.3(9) . . . . ?
C118 C117 C122 C121 -1.0(8) . . . . ?
P1 C117 C122 C121 -178.1(4) . . . . ?
C120 C121 C122 C117 0.5(9) . . . . ?
C117 P1 C123 C124 -175.3(4) . . . . ?
C111 P1 C123 C124 -69.5(5) . . . . ?
Rh1 P1 C123 C124 57.1(5) . . . . ?
C117 P1 C123 C128 5.3(5) . . . . ?
C111 P1 C123 C128 111.1(5) . . . . ?
Rh1 P1 C123 C128 -122.3(4) . . . . ?
C128 C123 C124 C125 1.8(9) . . . . ?
P1 C123 C124 C125 -177.7(4) . . . . ?
C123 C124 C125 C126 -0.2(9) . . . . ?
C124 C125 C126 C127 -1.4(10) . . . . ?
C125 C126 C127 C128 1.4(10) . . . . ?
C126 C127 C128 C123 0.1(9) . . . . ?
C124 C123 C128 C127 -1.7(9) . . . . ?
P1 C123 C128 C127 177.7(5) . . . . ?
C223 P2 C211 C216 119.6(5) . . . . ?
C217 P2 C211 C216 12.9(6) . . . . ?
Rh1 P2 C211 C216 -113.5(5) . . . . ?
C223 P2 C211 C212 -64.8(5) . . . . ?
C217 P2 C211 C212 -171.5(5) . . . . ?
Rh1 P2 C211 C212 62.1(5) . . . . ?
C216 C211 C212 C213 -3.0(9) . . . . ?
P2 C211 C212 C213 -178.8(5) . . . . ?
C211 C212 C213 C214 1.7(10) . . . . ?
C212 C213 C214 C215 0.6(11) . . . . ?
C213 C214 C215 C216 -1.5(10) . . . . ?
C212 C211 C216 C215 2.1(9) . . . . ?
P2 C211 C216 C215 177.7(5) . . . . ?
C214 C215 C216 C211 0.2(10) . . . . ?
C211 P2 C217 C218 -113.1(5) . . . . ?
C223 P2 C217 C218 136.3(5) . . . . ?
Rh1 P2 C217 C218 12.5(5) . . . . ?
C211 P2 C217 C222 66.9(5) . . . . ?
C223 P2 C217 C222 -43.8(5) . . . . ?
Rh1 P2 C217 C222 -167.5(4) . . . . ?
C222 C217 C218 C219 0.1(9) . . . . ?
P2 C217 C218 C219 -179.9(4) . . . . ?
C217 C218 C219 C220 -0.5(9) . . . . ?
C218 C219 C220 C221 -0.3(9) . . . . ?
C219 C220 C221 C222 1.5(10) . . . . ?
C220 C221 C222 C217 -1.9(9) . . . . ?
C218 C217 C222 C221 1.1(9) . . . . ?
P2 C217 C222 C221 -178.9(5) . . . . ?
C211 P2 C223 C224 10.5(6) . . . . ?
C217 P2 C223 C224 119.2(6) . . . . ?
Rh1 P2 C223 C224 -116.3(5) . . . . ?
C211 P2 C223 C228 -167.3(5) . . . . ?
C217 P2 C223 C228 -58.6(5) . . . . ?
Rh1 P2 C223 C228 65.9(5) . . . . ?
C228 C223 C224 C225 -0.9(9) . . . . ?
P2 C223 C224 C225 -178.6(5) . . . . ?
C223 C224 C225 C226 0.2(10) . . . . ?
C224 C225 C226 C227 1.3(10) . . . . ?
C225 C226 C227 C228 -2.0(10) . . . . ?
C226 C227 C228 C223 1.3(10) . . . . ?
C224 C223 C228 C227 0.1(9) . . . . ?
P2 C223 C228 C227 178.0(5) . . . . ?
